data_1565543
loop_
_publ_author_name
'Vijayan, Paranthaman'
'Yadav, Samanta'
'Yadav, Sunil'
'Gupta, Rajeev'

_publ_section_title
;
 Ruthenium(II) complexes of pyridine-carboxamide ligands bearing appended
 benzothiazole/benzimidazole rings: Structural diversity and catalysis
;
_journal_name_full 'Inorganica Chimica Acta'
_journal_page_first 119285
_journal_paper_doi 10.1016/j.ica.2019.119285
_journal_volume 502
_journal_year 2020
_chemical_formula_moiety 'C17 H21 Cl2 N3 O3 Ru S3'
_chemical_formula_sum 'C17 H21 Cl2 N3 O3 Ru S3'
_chemical_formula_weight 583.52
_space_group_crystal_system monoclinic
_space_group_IT_number 14
_space_group_name_Hall '-P 2ybc'
_space_group_name_H-M_alt 'P 1 21/c 1'
_atom_sites_solution_hydrogens geom
_audit_creation_method SHELXL-2018/3
_cell_angle_alpha 90
_cell_angle_beta 91.623(2)
_cell_angle_gamma 90
_cell_formula_units_Z 4
_cell_length_a 12.0368(3)
_cell_length_b 11.7297(3)
_cell_length_c 15.8171(4)
_cell_measurement_reflns_used 11200
_cell_measurement_temperature 293(2)
_cell_measurement_theta_max 28.8800
_cell_measurement_theta_min 3.6900
_cell_volume 2232.29(10)
_computing_structure_refinement 'SHELXL-2018/3 (Sheldrick, 2018)'
_diffrn_ambient_temperature 293(2)
_diffrn_measured_fraction_theta_full 0.998
_diffrn_measured_fraction_theta_max 0.912
_diffrn_measurement_device_type 'xcalibur sapphire3'
_diffrn_radiation_type MoK\a
_diffrn_radiation_wavelength 0.71073
_diffrn_reflns_av_R_equivalents 0.0335
_diffrn_reflns_av_unetI/netI 0.0257
_diffrn_reflns_Laue_measured_fraction_full 0.998
_diffrn_reflns_Laue_measured_fraction_max 0.912
_diffrn_reflns_limit_h_max 15
_diffrn_reflns_limit_h_min -16
_diffrn_reflns_limit_k_max 16
_diffrn_reflns_limit_k_min -16
_diffrn_reflns_limit_l_max 20
_diffrn_reflns_limit_l_min -21
_diffrn_reflns_number 32420
_diffrn_reflns_point_group_measured_fraction_full 0.998
_diffrn_reflns_point_group_measured_fraction_max 0.912
_diffrn_reflns_theta_full 25.242
_diffrn_reflns_theta_max 29.564
_diffrn_reflns_theta_min 3.386
_exptl_absorpt_coefficient_mu 1.247
_exptl_absorpt_correction_type none
_exptl_crystal_colour Yellow
_exptl_crystal_density_diffrn 1.736
_exptl_crystal_description Block
_exptl_crystal_F_000 1176
_exptl_crystal_size_max 0.32
_exptl_crystal_size_mid 0.15
_exptl_crystal_size_min 0.10
_refine_diff_density_max 0.420
_refine_diff_density_min -0.416
_refine_diff_density_rms 0.071
_refine_ls_extinction_coef .
_refine_ls_extinction_method none
_refine_ls_goodness_of_fit_ref 1.026
_refine_ls_hydrogen_treatment constr
_refine_ls_matrix_type full
_refine_ls_number_parameters 262
_refine_ls_number_reflns 5715
_refine_ls_number_restraints 0
_refine_ls_restrained_S_all 1.026
_refine_ls_R_factor_all 0.0428
_refine_ls_R_factor_gt 0.0311
_refine_ls_shift/su_max 0.002
_refine_ls_shift/su_mean 0.000
_refine_ls_structure_factor_coef Fsqd
_refine_ls_weighting_details 'w=1/[\s^2^(Fo^2^)+(0.0266P)^2^+1.9691P] where P=(Fo^2^+2Fc^2^)/3'
_refine_ls_weighting_scheme calc
_refine_ls_wR_factor_gt 0.0668
_refine_ls_wR_factor_ref 0.0728
_reflns_Friedel_coverage 0.000
_reflns_Friedel_fraction_full .
_reflns_Friedel_fraction_max .
_reflns_number_gt 4689
_reflns_number_total 5715
_reflns_threshold_expression 'I > 2\s(I)'
_cod_data_source_file ICA-2020-502-119285.cif
_cod_data_source_block 4
_cod_original_sg_symbol_H-M 'P 21/c'
_cod_database_code 1565543
_shelx_shelxl_version_number 2018/3
_shelx_space_group_comment
;
The symmetry employed for this shelxl refinement is uniquely defined
by the following loop, which should always be used as a source of
symmetry information in preference to the above space-group names.
They are only intended as comments.
;

loop_
_space_group_symop_operation_xyz
'x, y, z'
'-x, y+1/2, -z+1/2'
'-x, -y, -z'
'x, -y-1/2, z-1/2'

loop_
_atom_site_label
_atom_site_type_symbol
_atom_site_fract_x
_atom_site_fract_y
_atom_site_fract_z
_atom_site_U_iso_or_equiv
_atom_site_adp_type
_atom_site_occupancy
_atom_site_site_symmetry_order
_atom_site_calc_flag
_atom_site_refinement_flags_posn
_atom_site_refinement_flags_adp
_atom_site_refinement_flags_occupancy
_atom_site_disorder_assembly
_atom_site_disorder_group
Ru1 Ru 0.75926(2) 0.74561(2) 0.43252(2) 0.02910(6) Uani 1 1 d . . . . .
S1 S 0.80912(5) 0.90943(5) 0.37238(4) 0.03351(13) Uani 1 1 d . . . . .
Cl1 Cl 0.88635(6) 0.63743(6) 0.35027(4) 0.04458(16) Uani 1 1 d . . . . .
S2 S 0.88316(6) 0.76598(6) 0.54075(4) 0.04249(16) Uani 1 1 d . . . . .
Cl2 Cl 0.61408(6) 0.83965(6) 0.50910(5) 0.04967(17) Uani 1 1 d . . . . .
S3 S 0.75859(6) 0.41680(6) 0.58967(5) 0.04432(16) Uani 1 1 d . . . . .
O1 O 0.71029(15) 0.58723(14) 0.48285(10) 0.0385(4) Uani 1 1 d . . . . .
O3 O 0.75262(16) 0.94083(16) 0.29134(12) 0.0479(5) Uani 1 1 d . . . . .
N1 N 0.63172(16) 0.69337(17) 0.34557(12) 0.0313(4) Uani 1 1 d . . . . .
N2 N 0.60525(18) 0.42679(17) 0.45511(13) 0.0378(5) Uani 1 1 d . . . . .
N3 N 0.62029(19) 0.26588(17) 0.53889(14) 0.0399(5) Uani 1 1 d . . . . .
H3A H 0.568465 0.231386 0.510430 0.048 Uiso 1 1 calc R U . . .
C5 C 0.58786(19) 0.58982(19) 0.36432(15) 0.0312(5) Uani 1 1 d . . . . .
O2 O 0.9517(2) 0.8686(2) 0.55104(15) 0.0836(9) Uani 1 1 d . . . . .
C6 C 0.6387(2) 0.5334(2) 0.43919(15) 0.0338(5) Uani 1 1 d . . . . .
C4 C 0.5017(2) 0.5428(2) 0.31640(17) 0.0397(6) Uani 1 1 d . . . . .
H4 H 0.472394 0.472385 0.330929 0.048 Uiso 1 1 calc R U . . .
C1 C 0.5898(2) 0.7486(2) 0.27806(16) 0.0377(5) Uani 1 1 d . . . . .
H1 H 0.619280 0.819345 0.264436 0.045 Uiso 1 1 calc R U . . .
C15 C 0.7940(3) 1.0310(2) 0.4389(2) 0.0536(7) Uani 1 1 d . . . . .
H15A H 0.829069 1.016425 0.493026 0.080 Uiso 1 1 calc R U . . .
H15B H 0.828243 1.095905 0.413328 0.080 Uiso 1 1 calc R U . . .
H15C H 0.716413 1.046220 0.445976 0.080 Uiso 1 1 calc R U . . .
C7 C 0.6526(2) 0.3718(2) 0.51979(16) 0.0366(5) Uani 1 1 d . . . . .
C8 C 0.6753(2) 0.2151(2) 0.60724(17) 0.0395(6) Uani 1 1 d . . . . .
C9 C 0.6580(3) 0.1061(2) 0.63847(18) 0.0476(7) Uani 1 1 d . . . . .
H9 H 0.605121 0.057817 0.613835 0.057 Uiso 1 1 calc R U . . .
C2 C 0.5046(2) 0.7049(2) 0.22775(16) 0.0439(6) Uani 1 1 d . . . . .
H2A H 0.477720 0.745562 0.181021 0.053 Uiso 1 1 calc R U . . .
C3 C 0.4596(2) 0.6008(2) 0.24718(18) 0.0467(7) Uani 1 1 d . . . . .
H3 H 0.401840 0.570184 0.214138 0.056 Uiso 1 1 calc R U . . .
C14 C 0.9533(2) 0.9172(2) 0.35235(19) 0.0489(7) Uani 1 1 d . . . . .
H14A H 0.995274 0.897603 0.402804 0.073 Uiso 1 1 calc R U . . .
H14B H 0.970808 0.864788 0.308017 0.073 Uiso 1 1 calc R U . . .
H14C H 0.971856 0.993241 0.335398 0.073 Uiso 1 1 calc R U . . .
C10 C 0.7223(3) 0.0724(3) 0.7073(2) 0.0551(8) Uani 1 1 d . . . . .
H10 H 0.714145 -0.000908 0.728559 0.066 Uiso 1 1 calc R U . . .
C13 C 0.7548(2) 0.2869(2) 0.64370(18) 0.0428(6) Uani 1 1 d . . . . .
C12 C 0.8170(3) 0.2536(3) 0.7142(2) 0.0582(8) Uani 1 1 d . . . . .
H12 H 0.869073 0.302100 0.739692 0.070 Uiso 1 1 calc R U . . .
C11 C 0.7986(3) 0.1452(3) 0.7454(2) 0.0633(9) Uani 1 1 d . . . . .
H11 H 0.838637 0.120819 0.793158 0.076 Uiso 1 1 calc R U . . .
C16 C 0.8159(3) 0.7467(3) 0.63782(19) 0.0705(10) Uani 1 1 d . . . . .
H16A H 0.769659 0.680031 0.634357 0.106 Uiso 1 1 calc R U . . .
H16B H 0.870624 0.737272 0.682605 0.106 Uiso 1 1 calc R U . . .
H16C H 0.770896 0.812188 0.649126 0.106 Uiso 1 1 calc R U . . .
C17 C 0.9758(3) 0.6482(3) 0.5471(2) 0.0726(10) Uani 1 1 d . . . . .
H17A H 0.934491 0.578613 0.540686 0.109 Uiso 1 1 calc R U . . .
H17B H 1.028652 0.653874 0.502995 0.109 Uiso 1 1 calc R U . . .
H17C H 1.014264 0.648607 0.601113 0.109 Uiso 1 1 calc R U . . .

loop_
_atom_site_aniso_label
_atom_site_aniso_U_11
_atom_site_aniso_U_22
_atom_site_aniso_U_33
_atom_site_aniso_U_23
_atom_site_aniso_U_13
_atom_site_aniso_U_12
Ru1 0.03110(11) 0.02642(10) 0.02950(10) -0.00202(7) -0.00421(7) -0.00802(7)
S1 0.0341(3) 0.0264(3) 0.0399(3) -0.0012(2) -0.0019(2) -0.0054(2)
Cl1 0.0478(4) 0.0388(3) 0.0471(4) -0.0056(3) 0.0002(3) 0.0038(3)
S2 0.0467(4) 0.0437(4) 0.0363(3) 0.0000(3) -0.0122(3) -0.0164(3)
Cl2 0.0417(4) 0.0533(4) 0.0544(4) -0.0179(3) 0.0087(3) -0.0120(3)
S3 0.0398(4) 0.0386(4) 0.0542(4) 0.0058(3) -0.0032(3) -0.0129(3)
O1 0.0466(10) 0.0319(9) 0.0366(9) 0.0025(7) -0.0064(8) -0.0140(7)
O3 0.0525(12) 0.0413(10) 0.0492(11) 0.0095(9) -0.0105(9) -0.0064(8)
N1 0.0295(10) 0.0323(10) 0.0320(10) -0.0060(8) -0.0016(8) -0.0051(8)
N2 0.0400(12) 0.0293(10) 0.0443(12) -0.0016(9) 0.0018(9) -0.0082(8)
N3 0.0431(13) 0.0303(11) 0.0465(13) -0.0027(9) 0.0036(10) -0.0098(9)
C5 0.0296(12) 0.0298(11) 0.0342(12) -0.0076(9) 0.0029(9) -0.0044(9)
O2 0.102(2) 0.0752(16) 0.0708(15) 0.0130(13) -0.0413(14) -0.0588(15)
C6 0.0340(13) 0.0293(12) 0.0384(13) -0.0056(10) 0.0039(10) -0.0063(9)
C4 0.0358(13) 0.0353(13) 0.0478(15) -0.0123(11) -0.0007(11) -0.0093(10)
C1 0.0390(14) 0.0371(13) 0.0368(13) -0.0007(10) -0.0021(11) -0.0057(10)
C15 0.0631(19) 0.0325(14) 0.0655(19) -0.0150(13) 0.0083(15) -0.0098(13)
C7 0.0370(13) 0.0310(12) 0.0423(14) -0.0040(10) 0.0091(11) -0.0062(10)
C8 0.0397(14) 0.0352(13) 0.0443(15) 0.0008(11) 0.0110(11) 0.0001(11)
C9 0.0539(17) 0.0358(14) 0.0538(17) 0.0031(12) 0.0159(14) -0.0056(12)
C2 0.0424(15) 0.0520(16) 0.0369(14) -0.0022(12) -0.0084(11) -0.0016(12)
C3 0.0379(15) 0.0528(17) 0.0487(16) -0.0153(13) -0.0108(12) -0.0073(12)
C14 0.0363(15) 0.0464(16) 0.0642(18) 0.0019(14) 0.0045(13) -0.0111(12)
C10 0.0575(19) 0.0471(17) 0.0615(19) 0.0164(15) 0.0155(15) 0.0039(14)
C13 0.0360(14) 0.0414(14) 0.0513(16) 0.0066(12) 0.0065(12) -0.0035(11)
C12 0.0446(17) 0.063(2) 0.067(2) 0.0144(16) -0.0039(15) -0.0056(14)
C11 0.0512(19) 0.071(2) 0.068(2) 0.0257(18) 0.0019(16) 0.0050(16)
C16 0.082(3) 0.097(3) 0.0318(15) -0.0020(16) -0.0028(15) -0.007(2)
C17 0.056(2) 0.091(3) 0.069(2) 0.000(2) -0.0257(17) 0.0170(19)

loop_
_atom_type_symbol
_atom_type_description
_atom_type_scat_dispersion_real
_atom_type_scat_dispersion_imag
_atom_type_scat_source
C C 0.0033 0.0016 'International Tables Vol C Tables 4.2.6.8 and 6.1.1.4'
H H 0.0000 0.0000 'International Tables Vol C Tables 4.2.6.8 and 6.1.1.4'
N N 0.0061 0.0033 'International Tables Vol C Tables 4.2.6.8 and 6.1.1.4'
O O 0.0106 0.0060 'International Tables Vol C Tables 4.2.6.8 and 6.1.1.4'
Cl Cl 0.1484 0.1585 'International Tables Vol C Tables 4.2.6.8 and 6.1.1.4'
Ru Ru -1.2594 0.8363 'International Tables Vol C Tables 4.2.6.8 and 6.1.1.4'
S S 0.1246 0.1234 'International Tables Vol C Tables 4.2.6.8 and 6.1.1.4'

loop_
_geom_angle_atom_site_label_1
_geom_angle_atom_site_label_2
_geom_angle_atom_site_label_3
_geom_angle
_geom_angle_site_symmetry_1
_geom_angle_site_symmetry_3
O1 Ru1 N1 77.63(7) . .
O1 Ru1 S1 176.94(5) . .
N1 Ru1 S1 99.82(6) . .
O1 Ru1 S2 89.58(5) . .
N1 Ru1 S2 167.15(6) . .
S1 Ru1 S2 93.00(2) . .
O1 Ru1 Cl1 85.88(5) . .
N1 Ru1 Cl1 87.51(5) . .
S1 Ru1 Cl1 92.35(2) . .
S2 Ru1 Cl1 92.84(3) . .
O1 Ru1 Cl2 89.95(5) . .
N1 Ru1 Cl2 86.37(5) . .
S1 Ru1 Cl2 91.58(2) . .
S2 Ru1 Cl2 92.48(3) . .
Cl1 Ru1 Cl2 173.21(2) . .
O3 S1 C14 105.09(13) . .
O3 S1 C15 105.02(14) . .
C14 S1 C15 100.44(14) . .
O3 S1 Ru1 117.41(8) . .
C14 S1 Ru1 113.31(10) . .
C15 S1 Ru1 113.80(10) . .
O2 S2 C16 106.17(17) . .
O2 S2 C17 106.39(19) . .
C16 S2 C17 98.81(18) . .
O2 S2 Ru1 122.01(10) . .
C16 S2 Ru1 109.66(13) . .
C17 S2 Ru1 111.22(12) . .
C7 S3 C13 90.99(13) . .
C6 O1 Ru1 115.36(15) . .
C1 N1 C5 117.9(2) . .
C1 N1 Ru1 128.89(16) . .
C5 N1 Ru1 113.24(15) . .
C7 N2 C6 118.3(2) . .
C7 N3 C8 116.1(2) . .
C7 N3 H3A 122.0 . .
C8 N3 H3A 122.0 . .
N1 C5 C4 121.8(2) . .
N1 C5 C6 114.9(2) . .
C4 C5 C6 123.4(2) . .
O1 C6 N2 124.7(2) . .
O1 C6 C5 118.6(2) . .
N2 C6 C5 116.7(2) . .
C3 C4 C5 119.6(2) . .
C3 C4 H4 120.2 . .
C5 C4 H4 120.2 . .
N1 C1 C2 122.6(2) . .
N1 C1 H1 118.7 . .
C2 C1 H1 118.7 . .
S1 C15 H15A 109.5 . .
S1 C15 H15B 109.5 . .
H15A C15 H15B 109.5 . .
S1 C15 H15C 109.5 . .
H15A C15 H15C 109.5 . .
H15B C15 H15C 109.5 . .
N2 C7 N3 120.3(2) . .
N2 C7 S3 129.27(19) . .
N3 C7 S3 110.4(2) . .
N3 C8 C13 111.9(2) . .
N3 C8 C9 126.9(3) . .
C13 C8 C9 121.2(3) . .
C10 C9 C8 117.4(3) . .
C10 C9 H9 121.3 . .
C8 C9 H9 121.3 . .
C3 C2 C1 119.5(3) . .
C3 C2 H2A 120.2 . .
C1 C2 H2A 120.2 . .
C4 C3 C2 118.6(2) . .
C4 C3 H3 120.7 . .
C2 C3 H3 120.7 . .
S1 C14 H14A 109.5 . .
S1 C14 H14B 109.5 . .
H14A C14 H14B 109.5 . .
S1 C14 H14C 109.5 . .
H14A C14 H14C 109.5 . .
H14B C14 H14C 109.5 . .
C9 C10 C11 121.3(3) . .
C9 C10 H10 119.3 . .
C11 C10 H10 119.3 . .
C12 C13 C8 121.1(3) . .
C12 C13 S3 128.3(2) . .
C8 C13 S3 110.7(2) . .
C13 C12 C11 117.3(3) . .
C13 C12 H12 121.4 . .
C11 C12 H12 121.4 . .
C10 C11 C12 121.6(3) . .
C10 C11 H11 119.2 . .
C12 C11 H11 119.2 . .
S2 C16 H16A 109.5 . .
S2 C16 H16B 109.5 . .
H16A C16 H16B 109.5 . .
S2 C16 H16C 109.5 . .
H16A C16 H16C 109.5 . .
H16B C16 H16C 109.5 . .
S2 C17 H17A 109.5 . .
S2 C17 H17B 109.5 . .
H17A C17 H17B 109.5 . .
S2 C17 H17C 109.5 . .
H17A C17 H17C 109.5 . .
H17B C17 H17C 109.5 . .

loop_
_geom_bond_atom_site_label_1
_geom_bond_atom_site_label_2
_geom_bond_distance
_geom_bond_site_symmetry_2
Ru1 O1 2.1117(16) .
Ru1 N1 2.1222(18) .
Ru1 S1 2.2337(6) .
Ru1 S2 2.2511(7) .
Ru1 Cl1 2.3991(7) .
Ru1 Cl2 2.4202(7) .
S1 O3 1.4804(19) .
S1 C14 1.776(3) .
S1 C15 1.785(3) .
S2 O2 1.466(2) .
S2 C16 1.771(3) .
S2 C17 1.776(3) .
S3 C7 1.746(3) .
S3 C13 1.749(3) .
O1 C6 1.259(3) .
N1 C1 1.336(3) .
N1 C5 1.360(3) .
N2 C7 1.325(3) .
N2 C6 1.340(3) .
N3 C7 1.339(3) .
N3 C8 1.386(3) .
N3 H3A 0.8600 .
C5 C4 1.382(3) .
C5 C6 1.474(3) .
C4 C3 1.373(4) .
C4 H4 0.9300 .
C1 C2 1.380(3) .
C1 H1 0.9300 .
C15 H15A 0.9600 .
C15 H15B 0.9600 .
C15 H15C 0.9600 .
C8 C13 1.388(4) .
C8 C9 1.388(4) .
C9 C10 1.375(4) .
C9 H9 0.9300 .
C2 C3 1.374(4) .
C2 H2A 0.9300 .
C3 H3 0.9300 .
C14 H14A 0.9600 .
C14 H14B 0.9600 .
C14 H14C 0.9600 .
C10 C11 1.380(5) .
C10 H10 0.9300 .
C13 C12 1.382(4) .
C12 C11 1.384(4) .
C12 H12 0.9300 .
C11 H11 0.9300 .
C16 H16A 0.9600 .
C16 H16B 0.9600 .
C16 H16C 0.9600 .
C17 H17A 0.9600 .
C17 H17B 0.9600 .
C17 H17C 0.9600 .
